data_4082396
loop_
_publ_author_name
'Li, Yinle'
'Tang, Junkai'
'Gu, Jun'
'Wang, Quanrui'
'Sun, Peipei'
'Zhang, Dao'

_publ_section_title
;
 Chiral 1,2-Cyclohexane-Bridged Bis-NHC Palladium Catalysts for Asymmetric
 Suzuki--Miyaura Coupling: Synthesis, Characterization, and Steric Effects
 on Enantiocontrol
;
_journal_issue 4
_journal_name_full Organometallics
_journal_page_first 876
_journal_paper_doi 10.1021/om400825e
_journal_volume 33
_journal_year 2014
_chemical_formula_moiety 'C52 H70 N4 O4 Pd, 2(C F3 O3 S), C H2 Cl2'
_chemical_formula_sum 'C55 H72 Cl2 F6 N4 O10 Pd S2'
_chemical_formula_weight 1304.59
_chemical_name_systematic
; 
 ? 
;
_space_group_IT_number 14
_symmetry_cell_setting monoclinic
_symmetry_space_group_name_Hall '-P 2ybc'
_symmetry_space_group_name_H-M 'P 1 21/c 1'
_atom_sites_solution_hydrogens geom
_atom_sites_solution_primary direct
_atom_sites_solution_secondary difmap
_audit_creation_method SHELXL-97
_cell_angle_alpha 90.00
_cell_angle_beta 95.865(5)
_cell_angle_gamma 90.00
_cell_formula_units_Z 4
_cell_length_a 22.615(7)
_cell_length_b 15.136(5)
_cell_length_c 18.857(6)
_cell_measurement_reflns_used 864
_cell_measurement_temperature 293(2)
_cell_measurement_theta_max 19.883
_cell_measurement_theta_min 2.422
_cell_volume 6421(4)
_computing_cell_refinement 'Bruker SMART'
_computing_data_collection 'Bruker SMART'
_computing_data_reduction 'Bruker SHELXTL'
_computing_molecular_graphics 'Bruker SHELXTL'
_computing_publication_material 'Bruker SHELXTL'
_computing_structure_refinement 'SHELXL-97 (Sheldrick, 2008)'
_computing_structure_solution 'SHELXS-97 (Sheldrick, 2008)'
_diffrn_ambient_temperature 293(2)
_diffrn_measured_fraction_theta_full 0.998
_diffrn_measured_fraction_theta_max 0.998
_diffrn_measurement_device_type 'CCD area detector'
_diffrn_measurement_method 'phi and omega scans'
_diffrn_radiation_monochromator graphite
_diffrn_radiation_source 'fine-focus sealed tube'
_diffrn_radiation_type MoK\a
_diffrn_radiation_wavelength 0.71073
_diffrn_reflns_av_R_equivalents 0.0576
_diffrn_reflns_av_sigmaI/netI 0.0892
_diffrn_reflns_limit_h_max 18
_diffrn_reflns_limit_h_min -26
_diffrn_reflns_limit_k_max 17
_diffrn_reflns_limit_k_min -18
_diffrn_reflns_limit_l_max 22
_diffrn_reflns_limit_l_min -22
_diffrn_reflns_number 26350
_diffrn_reflns_theta_full 25.01
_diffrn_reflns_theta_max 25.01
_diffrn_reflns_theta_min 1.62
_exptl_absorpt_coefficient_mu 0.509
_exptl_absorpt_correction_T_max 0.9051
_exptl_absorpt_correction_T_min 0.7813
_exptl_absorpt_correction_type multi-scan
_exptl_absorpt_process_details sadabs
_exptl_crystal_colour colorless
_exptl_crystal_density_diffrn 1.350
_exptl_crystal_density_method 'not measured'
_exptl_crystal_description prism
_exptl_crystal_F_000 2704
_exptl_crystal_size_max 0.51
_exptl_crystal_size_mid 0.23
_exptl_crystal_size_min 0.20
_refine_diff_density_max 0.829
_refine_diff_density_min -0.697
_refine_diff_density_rms 0.085
_refine_ls_extinction_method none
_refine_ls_goodness_of_fit_ref 1.015
_refine_ls_hydrogen_treatment constr
_refine_ls_matrix_type full
_refine_ls_number_parameters 708
_refine_ls_number_reflns 11291
_refine_ls_number_restraints 6
_refine_ls_restrained_S_all 1.017
_refine_ls_R_factor_all 0.1381
_refine_ls_R_factor_gt 0.0831
_refine_ls_shift/su_max 0.003
_refine_ls_shift/su_mean 0.000
_refine_ls_structure_factor_coef Fsqd
_refine_ls_weighting_details 'calc w=1/[\s^2^(Fo^2^)+(0.1484P)^2^+0.0000P] where P=(Fo^2^+2Fc^2^)/3'
_refine_ls_weighting_scheme calc
_refine_ls_wR_factor_gt 0.2409
_refine_ls_wR_factor_ref 0.2654
_reflns_number_gt 6022
_reflns_number_total 11291
_reflns_threshold_expression >2sigma(I)
_cod_data_source_file om400825e_si_002.cif
_cod_data_source_block 5-Otf
_cod_depositor_comments
;
The following automatic conversions were performed:

'_symmetry_cell_setting' value 'Monoclinic' changed to 'monoclinic'
according to
/usr/data/users/saulius/automatic-downloads/current/ACS/lib/dictionaries/cif_core.dic
dictionary named 'cif_core.dic' version 2.4.2 from 2011-04-26.

Automatic conversion script
Id: cif_fix_values 2281 2013-09-26 08:29:07Z andrius 
;
_cod_original_cell_volume 6421(3)
_cod_original_sg_symbol_H-M P2(1)/c
_cod_database_code 4082396

loop_
_symmetry_equiv_pos_as_xyz
'x, y, z'
'-x, y+1/2, -z+1/2'
'-x, -y, -z'
'x, -y-1/2, z-1/2'

loop_
_atom_site_label
_atom_site_type_symbol
_atom_site_fract_x
_atom_site_fract_y
_atom_site_fract_z
_atom_site_U_iso_or_equiv
_atom_site_adp_type
_atom_site_occupancy
_atom_site_symmetry_multiplicity
_atom_site_calc_flag
_atom_site_refinement_flags
Pd1 Pd 0.62411(3) 0.94316(4) 0.49536(3) 0.0591(2) Uani 1 1 d .
N1 N 0.7295(3) 0.8505(4) 0.4534(3) 0.0568(14) Uani 1 1 d .
N2 N 0.6635(2) 0.8672(4) 0.3635(3) 0.0569(14) Uani 1 1 d .
N3 N 0.6630(3) 1.1155(4) 0.4432(3) 0.0613(15) Uani 1 1 d .
N4 N 0.6121(3) 1.0406(4) 0.3600(3) 0.0666(16) Uani 1 1 d .
O1 O 0.8797(2) 0.8257(4) 0.5793(3) 0.0831(16) Uani 1 1 d .
O2 O 0.7802(3) 1.2141(4) 0.6121(3) 0.102(2) Uani 1 1 d .
O3 O 0.5733(2) 1.0143(3) 0.5619(3) 0.0718(14) Uani 1 1 d .
H1O3 H 0.5742 1.0072 0.6069 0.086 Uiso 1 1 d R
H2O3 H 0.5484 1.0553 0.5503 0.086 Uiso 1 1 d R
O4 O 0.6159(3) 0.8349(3) 0.5619(3) 0.0872(17) Uani 1 1 d .
H1O4 H 0.6334 0.8343 0.6049 0.105 Uiso 1 1 d R
H2O4 H 0.5838 0.8066 0.5628 0.105 Uiso 1 1 d R
C1 C 0.6335(3) 1.0401(4) 0.4281(4) 0.0546(17) Uani 1 1 d .
C2 C 0.6984(4) 1.1366(6) 0.5095(5) 0.082(2) Uani 1 1 d .
H2A H 0.6888 1.0952 0.5460 0.099 Uiso 1 1 calc R
H2B H 0.6880 1.1954 0.5246 0.099 Uiso 1 1 calc R
C3 C 0.7650(3) 1.1330(5) 0.5031(4) 0.0615(18) Uani 1 1 d .
C4 C 0.8025(4) 1.1735(5) 0.5555(4) 0.065(2) Uani 1 1 d .
C5 C 0.8637(4) 1.1779(5) 0.5516(4) 0.076(2) Uani 1 1 d .
C6 C 0.8847(3) 1.1368(6) 0.4926(4) 0.075(2) Uani 1 1 d .
H6 H 0.9255 1.1357 0.4893 0.090 Uiso 1 1 calc R
C7 C 0.8473(4) 1.0975(5) 0.4387(4) 0.068(2) Uani 1 1 d .
C8 C 0.7873(3) 1.0961(5) 0.4461(4) 0.0652(19) Uani 1 1 d .
H8 H 0.7615 1.0692 0.4110 0.078 Uiso 1 1 calc R
C9 C 0.9077(4) 1.2191(8) 0.6081(6) 0.104(3) Uani 1 1 d .
C10 C 0.8942(7) 1.3176(9) 0.6166(8) 0.176(6) Uani 1 1 d .
H10A H 0.9198 1.3415 0.6556 0.263 Uiso 1 1 calc R
H10B H 0.8535 1.3247 0.6259 0.263 Uiso 1 1 calc R
H10C H 0.9007 1.3483 0.5735 0.263 Uiso 1 1 calc R
C11 C 0.9703(5) 1.2112(13) 0.5938(8) 0.218(10) Uani 1 1 d .
H11A H 0.9751 1.2364 0.5480 0.327 Uiso 1 1 calc R
H11B H 0.9813 1.1499 0.5939 0.327 Uiso 1 1 calc R
H11C H 0.9951 1.2420 0.6300 0.327 Uiso 1 1 calc R
C12 C 0.9044(6) 1.1792(10) 0.6823(6) 0.153(5) Uani 1 1 d .
H12A H 0.9058 1.1159 0.6792 0.229 Uiso 1 1 calc R
H12B H 0.8680 1.1969 0.7002 0.229 Uiso 1 1 calc R
H12C H 0.9375 1.1997 0.7140 0.229 Uiso 1 1 calc R
C13 C 0.8730(4) 1.0599(7) 0.3730(5) 0.093(3) Uani 1 1 d .
C14 C 0.9112(8) 1.1255(12) 0.3406(8) 0.223(10) Uani 1 1 d .
H14A H 0.9261 1.1002 0.2993 0.335 Uiso 1 1 calc R
H14B H 0.9438 1.1416 0.3747 0.335 Uiso 1 1 calc R
H14C H 0.8882 1.1772 0.3269 0.335 Uiso 1 1 calc R
C15 C 0.9136(6) 0.9798(11) 0.3970(8) 0.174(6) Uani 1 1 d .
H15A H 0.9131 0.9379 0.3588 0.261 Uiso 1 1 calc R
H15B H 0.8991 0.9521 0.4377 0.261 Uiso 1 1 calc R
H15C H 0.9535 1.0001 0.4095 0.261 Uiso 1 1 calc R
C16 C 0.8286(5) 1.0194(9) 0.3186(6) 0.135(4) Uani 1 1 d .
H16A H 0.8017 1.0642 0.2988 0.202 Uiso 1 1 calc R
H16B H 0.8068 0.9745 0.3406 0.202 Uiso 1 1 calc R
H16C H 0.8489 0.9936 0.2814 0.202 Uiso 1 1 calc R
C17 C 0.7584(6) 1.1577(10) 0.6634(7) 0.155(5) Uiso 1 1 d .
H17A H 0.7158 1.1578 0.6574 0.233 Uiso 1 1 calc R
H17B H 0.7722 1.1782 0.7104 0.233 Uiso 1 1 calc R
H17C H 0.7727 1.0987 0.6572 0.233 Uiso 1 1 calc R
C18 C 0.6589(4) 1.1670(5) 0.3810(5) 0.075(2) Uani 1 1 d .
C19 C 0.6819(5) 1.2485(6) 0.3687(7) 0.104(3) Uani 1 1 d .
H19 H 0.7042 1.2794 0.4048 0.125 Uiso 1 1 calc R
C20 C 0.6715(6) 1.2819(7) 0.3042(8) 0.115(4) Uani 1 1 d .
H20 H 0.6871 1.3371 0.2951 0.139 Uiso 1 1 calc R
C21 C 0.6381(6) 1.2379(9) 0.2492(8) 0.136(5) Uani 1 1 d .
H21 H 0.6309 1.2646 0.2048 0.163 Uiso 1 1 calc R
C22 C 0.6150(4) 1.1528(7) 0.2604(5) 0.099(3) Uani 1 1 d .
H22 H 0.5937 1.1210 0.2242 0.119 Uiso 1 1 calc R
C23 C 0.6264(4) 1.1204(5) 0.3285(5) 0.070(2) Uani 1 1 d .
C24 C 0.5795(5) 0.9652(7) 0.3250(7) 0.127(5) Uani 1 1 d .
C25 C 0.5246(4) 0.9862(6) 0.2830(5) 0.086(3) Uani 1 1 d .
H25A H 0.5329 1.0242 0.2438 0.103 Uiso 1 1 calc R
H25B H 0.4992 1.0185 0.3123 0.103 Uiso 1 1 calc R
C26 C 0.4915(6) 0.9032(11) 0.2527(8) 0.149(5) Uani 1 1 d U
H26A H 0.4606 0.8905 0.2834 0.179 Uiso 1 1 calc R
H26B H 0.4716 0.9192 0.2065 0.179 Uiso 1 1 calc R
C27 C 0.5209(6) 0.8265(9) 0.2440(7) 0.144(5) Uani 1 1 d .
H27A H 0.5260 0.8209 0.1938 0.173 Uiso 1 1 calc R
H27B H 0.4952 0.7785 0.2558 0.173 Uiso 1 1 calc R
C28 C 0.5784(4) 0.8129(6) 0.2838(5) 0.092(3) Uani 1 1 d .
H28A H 0.5741 0.7667 0.3185 0.110 Uiso 1 1 calc R
H28B H 0.6052 0.7908 0.2510 0.110 Uiso 1 1 calc R
C29 C 0.6059(5) 0.8858(6) 0.3201(6) 0.108(4) Uani 1 1 d .
C30 C 0.6737(3) 0.8793(4) 0.4335(3) 0.0530(17) Uani 1 1 d .
C31 C 0.7543(3) 0.8174(4) 0.3953(4) 0.0569(18) Uani 1 1 d .
C32 C 0.8084(4) 0.7796(5) 0.3892(5) 0.080(2) Uani 1 1 d .
H32 H 0.8351 0.7702 0.4293 0.096 Uiso 1 1 calc R
C33 C 0.8224(5) 0.7560(6) 0.3235(5) 0.092(3) Uani 1 1 d .
H33 H 0.8595 0.7318 0.3182 0.111 Uiso 1 1 calc R
C34 C 0.7813(5) 0.7680(6) 0.2638(5) 0.090(3) Uani 1 1 d .
H34 H 0.7919 0.7519 0.2192 0.108 Uiso 1 1 calc R
C35 C 0.7238(4) 0.8039(5) 0.2689(4) 0.072(2) Uani 1 1 d .
H35 H 0.6961 0.8115 0.2294 0.087 Uiso 1 1 calc R
C36 C 0.7124(3) 0.8266(4) 0.3375(4) 0.0558(17) Uani 1 1 d .
C37 C 0.7609(3) 0.8601(5) 0.5246(4) 0.0651(19) Uani 1 1 d .
H37A H 0.7348 0.8878 0.5558 0.078 Uiso 1 1 calc R
H37B H 0.7952 0.8980 0.5223 0.078 Uiso 1 1 calc R
C38 C 0.7815(3) 0.7685(5) 0.5558(3) 0.0551(17) Uani 1 1 d .
C39 C 0.7416(3) 0.7000(5) 0.5551(4) 0.0588(18) Uani 1 1 d .
H39 H 0.7020 0.7110 0.5391 0.071 Uiso 1 1 calc R
C40 C 0.7575(3) 0.6168(5) 0.5767(4) 0.0607(19) Uani 1 1 d .
C41 C 0.8168(3) 0.6038(5) 0.5974(4) 0.067(2) Uani 1 1 d .
H41 H 0.8292 0.5469 0.6102 0.080 Uiso 1 1 calc R
C42 C 0.8603(3) 0.6712(6) 0.6004(4) 0.073(2) Uani 1 1 d .
C43 C 0.8390(3) 0.7551(5) 0.5808(4) 0.0636(19) Uani 1 1 d .
C44 C 0.9258(4) 0.6472(7) 0.6198(6) 0.102(3) Uani 1 1 d .
C45 C 0.9621(6) 0.6729(12) 0.5599(9) 0.203(8) Uani 1 1 d .
H45A H 0.9860 0.7236 0.5739 0.305 Uiso 1 1 calc R
H45B H 0.9360 0.6866 0.5180 0.305 Uiso 1 1 calc R
H45C H 0.9875 0.6246 0.5498 0.305 Uiso 1 1 calc R
C46 C 0.9516(6) 0.7087(10) 0.6870(8) 0.161(5) Uiso 1 1 d .
H46A H 0.9398 0.6843 0.7304 0.241 Uiso 1 1 calc R
H46B H 0.9361 0.7675 0.6806 0.241 Uiso 1 1 calc R
H46C H 0.9942 0.7105 0.6896 0.241 Uiso 1 1 calc R
C47 C 0.9362(5) 0.5530(10) 0.6372(12) 0.255(13) Uani 1 1 d .
H47A H 0.9207 0.5173 0.5975 0.383 Uiso 1 1 calc R
H47B H 0.9167 0.5379 0.6783 0.383 Uiso 1 1 calc R
H47C H 0.9781 0.5426 0.6469 0.383 Uiso 1 1 calc R
C48 C 0.7138(4) 0.5395(5) 0.5753(5) 0.076(2) Uani 1 1 d .
C49 C 0.6514(5) 0.5711(9) 0.5673(12) 0.207(9) Uani 1 1 d .
H49A H 0.6366 0.5715 0.5177 0.311 Uiso 1 1 calc R
H49B H 0.6497 0.6298 0.5862 0.311 Uiso 1 1 calc R
H49C H 0.6273 0.5324 0.5927 0.311 Uiso 1 1 calc R
C50 C 0.7249(7) 0.4771(10) 0.5159(8) 0.178(7) Uani 1 1 d .
H50A H 0.7266 0.4176 0.5336 0.266 Uiso 1 1 calc R
H50B H 0.7619 0.4918 0.4981 0.266 Uiso 1 1 calc R
H50C H 0.6932 0.4822 0.4781 0.266 Uiso 1 1 calc R
C51 C 0.7214(5) 0.4880(7) 0.6462(6) 0.123(4) Uani 1 1 d .
H51A H 0.7160 0.5275 0.6849 0.184 Uiso 1 1 calc R
H51B H 0.7605 0.4629 0.6529 0.184 Uiso 1 1 calc R
H51C H 0.6923 0.4417 0.6450 0.184 Uiso 1 1 calc R
C52 C 0.8746(5) 0.8924(8) 0.6327(6) 0.127(4) Uani 1 1 d .
H52A H 0.8336 0.9087 0.6331 0.191 Uiso 1 1 calc R
H52B H 0.8973 0.9433 0.6219 0.191 Uiso 1 1 calc R
H52C H 0.8895 0.8696 0.6786 0.191 Uiso 1 1 calc R
C53 C 0.8511(13) 0.5026(17) 0.3817(16) 0.35(2) Uani 1 1 d .
H53A H 0.8152 0.5232 0.3541 0.424 Uiso 1 1 calc R
H53B H 0.8525 0.5295 0.4285 0.424 Uiso 1 1 calc R
Cl1 Cl 0.9061(4) 0.5354(8) 0.3448(6) 0.376(6) Uani 1 1 d .
Cl2 Cl 0.8463(3) 0.3883(7) 0.3913(5) 0.304(4) Uani 1 1 d .
C54 C 0.6537(8) 0.9391(8) 0.8073(7) 0.125(5) Uani 1 1 d .
S1 S 0.67685(15) 0.9500(2) 0.72132(16) 0.1061(9) Uani 1 1 d .
F1 F 0.6534(6) 1.0073(5) 0.8412(4) 0.222(6) Uani 1 1 d .
F2 F 0.6864(5) 0.8790(4) 0.8452(3) 0.178(4) Uani 1 1 d .
F3 F 0.5972(6) 0.9132(8) 0.8027(7) 0.230(6) Uani 1 1 d .
O5 O 0.6689(5) 0.8685(6) 0.6913(4) 0.176(5) Uani 1 1 d .
O6 O 0.7351(5) 0.9749(10) 0.7364(9) 0.270(9) Uani 1 1 d .
O7 O 0.6413(3) 1.0193(4) 0.6892(3) 0.0971(19) Uani 1 1 d .
S2 S 0.47543(17) 0.7587(2) 0.4913(2) 0.1380(13) Uani 1 1 d .
O8 O 0.5008(5) 0.7668(8) 0.5624(7) 0.199(5) Uiso 1 1 d .
O9 O 0.4525(7) 0.8198(12) 0.4518(9) 0.257(7) Uiso 1 1 d .
O10 O 0.5229(15) 0.775(2) 0.4446(17) 0.480(17) Uiso 1 1 d .
F4 F 0.4251(10) 0.6429(16) 0.5288(12) 0.226(8) Uiso 0.50 1 d P
F5 F 0.4934(10) 0.6074(15) 0.5281(13) 0.208(9) Uiso 0.50 1 d P
F6 F 0.4048(9) 0.7178(14) 0.4903(11) 0.198(7) Uiso 0.50 1 d P
F4' F 0.5561(7) 0.6854(11) 0.4417(9) 0.161(5) Uiso 0.50 1 d P
F5' F 0.5014(8) 0.5923(13) 0.4795(11) 0.154(6) Uiso 0.50 1 d P
F6' F 0.4754(7) 0.6514(10) 0.3880(10) 0.155(5) Uiso 0.50 1 d P
C55 C 0.430(2) 0.643(3) 0.424(2) 0.097(13) Uiso 0.25 1 d P
C55" C 0.4935(13) 0.661(2) 0.4465(17) 0.134(8) Uiso 0.50 1 d P
C55' C 0.456(2) 0.610(3) 0.442(2) 0.080(10) Uiso 0.25 1 d P

loop_
_atom_site_aniso_label
_atom_site_aniso_U_11
_atom_site_aniso_U_22
_atom_site_aniso_U_33
_atom_site_aniso_U_23
_atom_site_aniso_U_13
_atom_site_aniso_U_12
Pd1 0.0729(4) 0.0560(4) 0.0494(4) 0.0034(3) 0.0111(3) 0.0101(3)
N1 0.067(4) 0.054(3) 0.050(3) 0.000(3) 0.003(3) 0.011(3)
N2 0.062(4) 0.059(3) 0.048(4) 0.000(3) -0.004(3) 0.008(3)
N3 0.060(4) 0.054(4) 0.071(4) -0.003(3) 0.013(3) 0.002(3)
N4 0.069(4) 0.061(4) 0.067(4) 0.012(3) -0.006(3) 0.004(3)
O1 0.066(4) 0.088(4) 0.094(4) 0.009(3) 0.001(3) -0.009(3)
O2 0.102(5) 0.115(5) 0.090(5) -0.042(4) 0.023(4) -0.009(4)
O3 0.084(4) 0.070(3) 0.064(3) 0.002(3) 0.019(3) 0.017(3)
O4 0.127(5) 0.072(3) 0.062(3) 0.015(3) 0.013(3) 0.012(3)
C1 0.043(4) 0.059(5) 0.061(5) 0.005(3) 0.004(3) 0.007(3)
C2 0.084(6) 0.081(6) 0.081(6) -0.032(5) 0.005(5) 0.003(5)
C3 0.059(5) 0.062(4) 0.065(5) -0.011(4) 0.011(4) -0.006(4)
C4 0.080(6) 0.065(5) 0.053(5) -0.010(4) 0.017(4) 0.012(4)
C5 0.093(7) 0.075(5) 0.058(5) -0.008(4) 0.004(4) -0.010(5)
C6 0.060(5) 0.095(6) 0.071(6) -0.005(5) 0.012(4) -0.011(4)
C7 0.071(6) 0.074(5) 0.059(5) -0.003(4) 0.007(4) -0.002(4)
C8 0.068(5) 0.070(5) 0.056(5) -0.011(4) 0.001(4) -0.001(4)
C9 0.082(7) 0.146(10) 0.084(7) -0.022(6) 0.001(5) -0.019(6)
C10 0.217(16) 0.141(12) 0.163(14) -0.050(10) -0.005(11) -0.048(12)
C11 0.062(7) 0.41(3) 0.179(14) -0.157(16) 0.000(7) -0.022(11)
C12 0.138(10) 0.217(16) 0.094(9) 0.000(9) -0.036(7) 0.008(10)
C13 0.080(6) 0.127(8) 0.074(6) -0.025(6) 0.022(5) 0.011(6)
C14 0.29(2) 0.250(19) 0.153(13) -0.093(13) 0.151(15) -0.156(17)
C15 0.154(12) 0.215(15) 0.150(13) -0.082(12) 0.003(10) 0.062(12)
C16 0.133(10) 0.172(11) 0.105(9) -0.052(8) 0.044(8) -0.038(9)
C18 0.078(6) 0.047(4) 0.106(7) 0.009(5) 0.036(5) 0.012(4)
C19 0.100(7) 0.062(6) 0.159(11) 0.010(6) 0.052(7) -0.008(5)
C20 0.141(11) 0.063(6) 0.148(12) 0.032(7) 0.046(9) -0.009(7)
C21 0.131(11) 0.123(10) 0.166(14) 0.084(10) 0.076(10) 0.062(9)
C22 0.109(8) 0.097(7) 0.094(7) 0.036(6) 0.019(6) 0.023(6)
C23 0.071(5) 0.063(5) 0.078(6) 0.015(5) 0.020(4) 0.021(4)
C24 0.093(7) 0.082(7) 0.188(12) -0.040(7) -0.077(8) 0.018(6)
C25 0.064(5) 0.100(7) 0.092(7) 0.010(5) -0.001(5) -0.006(5)
C26 0.137(6) 0.155(6) 0.152(6) -0.022(5) -0.005(4) 0.007(5)
C27 0.150(11) 0.132(10) 0.141(11) -0.012(9) -0.033(9) -0.040(10)
C28 0.085(7) 0.097(7) 0.092(7) -0.026(5) 0.009(5) -0.021(5)
C29 0.108(7) 0.074(6) 0.127(9) -0.022(6) -0.058(6) 0.022(6)
C30 0.068(5) 0.046(4) 0.044(4) 0.002(3) 0.001(3) 0.005(3)
C31 0.072(5) 0.055(4) 0.045(4) 0.006(3) 0.013(4) 0.006(4)
C32 0.086(6) 0.070(5) 0.084(6) -0.002(4) 0.009(5) 0.020(5)
C33 0.099(7) 0.098(7) 0.083(7) -0.009(6) 0.025(6) 0.011(6)
C34 0.117(8) 0.084(6) 0.076(6) -0.015(5) 0.036(6) 0.009(6)
C35 0.094(6) 0.065(5) 0.058(5) 0.001(4) 0.010(4) 0.004(4)
C36 0.073(5) 0.047(4) 0.048(4) 0.008(3) 0.010(4) 0.004(4)
C37 0.080(5) 0.061(4) 0.052(4) 0.003(3) -0.004(4) 0.006(4)
C38 0.062(5) 0.069(5) 0.034(4) 0.000(3) 0.001(3) 0.004(4)
C39 0.051(4) 0.070(5) 0.052(4) 0.001(4) -0.013(3) 0.006(4)
C40 0.053(5) 0.077(5) 0.052(4) 0.004(4) 0.001(3) 0.002(4)
C41 0.060(5) 0.079(5) 0.060(5) 0.023(4) 0.006(4) 0.014(4)
C42 0.053(5) 0.100(6) 0.065(5) 0.014(4) 0.006(4) 0.004(5)
C43 0.057(5) 0.078(5) 0.054(4) 0.009(4) 0.000(4) 0.000(4)
C44 0.060(6) 0.119(8) 0.126(8) 0.027(7) 0.003(5) 0.026(6)
C45 0.103(9) 0.28(2) 0.240(18) 0.104(16) 0.097(11) 0.064(11)
C47 0.056(7) 0.206(16) 0.50(4) 0.20(2) 0.028(12) 0.055(9)
C48 0.073(6) 0.074(5) 0.078(6) 0.007(4) -0.003(4) -0.005(4)
C49 0.069(8) 0.139(12) 0.42(3) 0.028(14) 0.030(12) -0.031(8)
C50 0.199(15) 0.183(13) 0.161(13) -0.078(11) 0.067(11) -0.099(12)
C51 0.148(10) 0.100(7) 0.119(9) 0.021(7) 0.002(7) -0.048(7)
C52 0.135(10) 0.119(9) 0.119(10) 0.010(8) -0.026(8) -0.024(8)
C53 0.42(4) 0.26(3) 0.44(4) 0.16(3) 0.32(4) 0.17(3)
Cl1 0.213(7) 0.457(14) 0.457(15) 0.102(11) 0.028(8) 0.155(8)
Cl2 0.261(7) 0.332(10) 0.321(10) -0.008(8) 0.034(7) 0.048(7)
C54 0.205(15) 0.067(7) 0.095(8) 0.015(6) -0.022(9) 0.009(9)
S1 0.116(2) 0.105(2) 0.0930(19) 0.0184(17) -0.0112(16) 0.0183(18)
F1 0.459(17) 0.094(5) 0.101(5) -0.013(4) -0.026(7) 0.070(8)
F2 0.326(11) 0.105(5) 0.093(5) 0.012(4) -0.027(5) 0.074(6)
F3 0.223(11) 0.210(11) 0.270(13) 0.121(10) 0.096(10) 0.066(9)
O5 0.307(13) 0.137(7) 0.071(5) -0.026(5) -0.048(6) 0.105(8)
O6 0.116(8) 0.284(15) 0.40(2) 0.219(15) -0.037(10) -0.014(9)
O7 0.122(5) 0.078(4) 0.088(4) 0.019(3) -0.006(4) 0.019(4)
S2 0.134(3) 0.109(2) 0.175(4) 0.040(2) 0.038(3) 0.041(2)

loop_
_atom_type_symbol
_atom_type_description
_atom_type_scat_dispersion_real
_atom_type_scat_dispersion_imag
_atom_type_scat_source
C C 0.0033 0.0016 'International Tables Vol C Tables 4.2.6.8 and 6.1.1.4'
H H 0.0000 0.0000 'International Tables Vol C Tables 4.2.6.8 and 6.1.1.4'
N N 0.0061 0.0033 'International Tables Vol C Tables 4.2.6.8 and 6.1.1.4'
O O 0.0106 0.0060 'International Tables Vol C Tables 4.2.6.8 and 6.1.1.4'
F F 0.0171 0.0103 'International Tables Vol C Tables 4.2.6.8 and 6.1.1.4'
S S 0.1246 0.1234 'International Tables Vol C Tables 4.2.6.8 and 6.1.1.4'
Pd Pd -0.9988 1.0072 'International Tables Vol C Tables 4.2.6.8 and 6.1.1.4'
Cl Cl 0.1484 0.1585 'International Tables Vol C Tables 4.2.6.8 and 6.1.1.4'

loop_
_geom_angle_atom_site_label_1
_geom_angle_atom_site_label_2
_geom_angle_atom_site_label_3
_geom_angle
C30 Pd1 C1 82.9(3)
C30 Pd1 O4 93.6(2)
C1 Pd1 O4 176.4(2)
C30 Pd1 O3 178.2(2)
C1 Pd1 O3 96.1(2)
O4 Pd1 O3 87.4(2)
C30 N1 C31 110.0(6)
C30 N1 C37 125.2(6)
C31 N1 C37 124.6(6)
C30 N2 C36 110.3(6)
C30 N2 C29 124.8(7)
C36 N2 C29 124.7(7)
C1 N3 C18 107.8(6)
C1 N3 C2 126.2(7)
C18 N3 C2 125.6(7)
C1 N4 C23 109.8(7)
C1 N4 C24 123.0(7)
C23 N4 C24 127.2(8)
C43 O1 C52 114.8(7)
C4 O2 C17 116.3(8)
Pd1 O3 H1O3 125.1
Pd1 O3 H2O3 127.7
H1O3 O3 H2O3 107.2
Pd1 O4 H1O4 120.8
Pd1 O4 H2O4 122.6
H1O4 O4 H2O4 106.8
N4 C1 N3 109.1(6)
N4 C1 Pd1 125.2(5)
N3 C1 Pd1 125.7(5)
N3 C2 C3 112.7(6)
N3 C2 H2A 109.1
C3 C2 H2A 109.1
N3 C2 H2B 109.0
C3 C2 H2B 109.1
H2A C2 H2B 107.8
C8 C3 C4 120.0(7)
C8 C3 C2 122.0(7)
C4 C3 C2 117.9(6)
O2 C4 C3 120.5(7)
O2 C4 C5 117.8(7)
C3 C4 C5 121.6(6)
C4 C5 C6 116.1(7)
C4 C5 C9 124.5(8)
C6 C5 C9 119.4(8)
C7 C6 C5 122.7(7)
C7 C6 H6 118.6
C5 C6 H6 118.6
C8 C7 C6 117.8(7)
C8 C7 C13 122.3(7)
C6 C7 C13 119.9(7)
C3 C8 C7 121.7(7)
C3 C8 H8 119.2
C7 C8 H8 119.2
C11 C9 C5 114.3(9)
C11 C9 C12 105.8(11)
C5 C9 C12 112.9(9)
C11 C9 C10 107.7(12)
C5 C9 C10 110.4(10)
C12 C9 C10 105.1(10)
C9 C10 H10A 109.5
C9 C10 H10B 109.5
H10A C10 H10B 109.5
C9 C10 H10C 109.5
H10A C10 H10C 109.5
H10B C10 H10C 109.5
C9 C11 H11A 109.5
C9 C11 H11B 109.5
H11A C11 H11B 109.5
C9 C11 H11C 109.5
H11A C11 H11C 109.5
H11B C11 H11C 109.5
C9 C12 H12A 109.5
C9 C12 H12B 109.5
H12A C12 H12B 109.5
C9 C12 H12C 109.5
H12A C12 H12C 109.5
H12B C12 H12C 109.5
C14 C13 C16 111.7(11)
C14 C13 C7 111.6(9)
C16 C13 C7 115.2(8)
C14 C13 C15 106.9(12)
C16 C13 C15 102.5(10)
C7 C13 C15 108.3(9)
C13 C14 H14A 109.5
C13 C14 H14B 109.5
H14A C14 H14B 109.5
C13 C14 H14C 109.5
H14A C14 H14C 109.5
H14B C14 H14C 109.5
C13 C15 H15A 109.5
C13 C15 H15B 109.5
H15A C15 H15B 109.5
C13 C15 H15C 109.5
H15A C15 H15C 109.5
H15B C15 H15C 109.5
C13 C16 H16A 109.5
C13 C16 H16B 109.5
H16A C16 H16B 109.5
C13 C16 H16C 109.5
H16A C16 H16C 109.5
H16B C16 H16C 109.5
O2 C17 H17A 109.5
O2 C17 H17B 109.5
H17A C17 H17B 109.5
O2 C17 H17C 109.5
H17A C17 H17C 109.5
H17B C17 H17C 109.5
C23 C18 C19 122.0(10)
C23 C18 N3 107.7(7)
C19 C18 N3 130.4(10)
C20 C19 C18 117.8(12)
C20 C19 H19 121.1
C18 C19 H19 121.1
C19 C20 C21 122.6(11)
C19 C20 H20 118.7
C21 C20 H20 118.7
C20 C21 C22 120.4(11)
C20 C21 H21 119.8
C22 C21 H21 119.8
C23 C22 C21 115.4(11)
C23 C22 H22 122.3
C21 C22 H22 122.3
C18 C23 C22 121.8(9)
C18 C23 N4 105.6(7)
C22 C23 N4 132.6(9)
C29 C24 C25 121.4(9)
C29 C24 N4 121.1(8)
C25 C24 N4 115.9(8)
C24 C25 C26 112.6(9)
C24 C25 H25A 109.1
C26 C25 H25A 109.1
C24 C25 H25B 109.1
C26 C25 H25B 109.1
H25A C25 H25B 107.8
C27 C26 C25 121.1(12)
C27 C26 H26A 107.1
C25 C26 H26A 107.1
C27 C26 H26B 107.1
C25 C26 H26B 107.1
H26A C26 H26B 106.8
C26 C27 C28 118.9(11)
C26 C27 H27A 107.6
C28 C27 H27A 107.6
C26 C27 H27B 107.6
C28 C27 H27B 107.6
H27A C27 H27B 107.0
C29 C28 C27 118.0(9)
C29 C28 H28A 107.8
C27 C28 H28A 107.8
C29 C28 H28B 107.8
C27 C28 H28B 107.8
H28A C28 H28B 107.1
C24 C29 C28 123.7(8)
C24 C29 N2 119.8(8)
C28 C29 N2 115.8(8)
N2 C30 N1 107.0(6)
N2 C30 Pd1 127.6(5)
N1 C30 Pd1 124.7(5)
C32 C31 N1 131.5(7)
C32 C31 C36 121.7(7)
N1 C31 C36 106.8(6)
C33 C32 C31 118.8(9)
C33 C32 H32 120.6
C31 C32 H32 120.6
C32 C33 C34 120.3(9)
C32 C33 H33 119.9
C34 C33 H33 119.9
C33 C34 C35 122.2(8)
C33 C34 H34 118.9
C35 C34 H34 118.9
C36 C35 C34 114.6(8)
C36 C35 H35 122.7
C34 C35 H35 122.7
C31 C36 C35 122.3(7)
C31 C36 N2 105.8(6)
C35 C36 N2 131.7(7)
N1 C37 C38 111.0(6)
N1 C37 H37A 109.4
C38 C37 H37A 109.4
N1 C37 H37B 109.4
C38 C37 H37B 109.4
H37A C37 H37B 108.0
C43 C38 C39 119.8(7)
C43 C38 C37 120.4(7)
C39 C38 C37 119.7(6)
C40 C39 C38 122.8(7)
C40 C39 H39 118.6
C38 C39 H39 118.6
C39 C40 C41 116.0(7)
C39 C40 C48 123.5(7)
C41 C40 C48 120.4(7)
C40 C41 C42 124.3(7)
C40 C41 H41 117.8
C42 C41 H41 117.8
C43 C42 C41 115.1(7)
C43 C42 C44 125.3(8)
C41 C42 C44 119.4(8)
C38 C43 C42 121.6(7)
C38 C43 O1 119.0(7)
C42 C43 O1 119.0(7)
C47 C44 C45 109.1(12)
C47 C44 C42 114.2(9)
C45 C44 C42 110.3(9)
C47 C44 C46 110.0(12)
C45 C44 C46 104.8(11)
C42 C44 C46 108.1(9)
C44 C45 H45A 109.5
C44 C45 H45B 109.5
H45A C45 H45B 109.5
C44 C45 H45C 109.5
H45A C45 H45C 109.5
H45B C45 H45C 109.5
C44 C46 H46A 109.5
C44 C46 H46B 109.5
H46A C46 H46B 109.5
C44 C46 H46C 109.5
H46A C46 H46C 109.5
H46B C46 H46C 109.5
C44 C47 H47A 109.5
C44 C47 H47B 109.5
H47A C47 H47B 109.5
C44 C47 H47C 109.5
H47A C47 H47C 109.5
H47B C47 H47C 109.5
C49 C48 C50 110.9(12)
C49 C48 C40 111.2(8)
C50 C48 C40 109.7(8)
C49 C48 C51 105.8(10)
C50 C48 C51 108.4(10)
C40 C48 C51 110.9(7)
C48 C49 H49A 109.5
C48 C49 H49B 109.5
H49A C49 H49B 109.5
C48 C49 H49C 109.5
H49A C49 H49C 109.5
H49B C49 H49C 109.5
C48 C50 H50A 109.5
C48 C50 H50B 109.5
H50A C50 H50B 109.5
C48 C50 H50C 109.5
H50A C50 H50C 109.5
H50B C50 H50C 109.5
C48 C51 H51A 109.5
C48 C51 H51B 109.5
H51A C51 H51B 109.5
C48 C51 H51C 109.5
H51A C51 H51C 109.5
H51B C51 H51C 109.5
O1 C52 H52A 109.5
O1 C52 H52B 109.5
H52A C52 H52B 109.5
O1 C52 H52C 109.5
H52A C52 H52C 109.5
H52B C52 H52C 109.5
Cl1 C53 Cl2 114.9(13)
Cl1 C53 H53A 108.6
Cl2 C53 H53A 108.6
Cl1 C53 H53B 108.6
Cl2 C53 H53B 108.6
H53A C53 H53B 107.5
F1 C54 F3 103.1(16)
F1 C54 F2 109.3(11)
F3 C54 F2 108.0(12)
F1 C54 S1 115.1(10)
F3 C54 S1 110.0(10)
F2 C54 S1 110.9(11)
O5 S1 O6 114.7(9)
O5 S1 O7 116.6(5)
O6 S1 O7 112.0(6)
O5 S1 C54 105.0(6)
O6 S1 C54 101.8(9)
O7 S1 C54 104.7(6)
O9 S2 O8 126.8(10)
O9 S2 O10 79.0(14)
O8 S2 O10 107.6(14)
O9 S2 F6 86.1(10)
O8 S2 F6 109.4(9)
O10 S2 F6 142.0(15)
O9 S2 C55" 115.5(13)
O8 S2 C55" 115.8(12)
O10 S2 C55" 68.7(15)
F6 S2 C55" 87.3(12)
S2 O9 O10 55.8(13)
S2 O10 F4' 105(2)
S2 O10 O9 45.2(11)
F4' O10 O9 142(2)
S2 O10 C55" 63.3(16)
F4' O10 C55" 50.5(14)
O9 O10 C55" 92(2)
F6 F4 F5 121(2)
F6 F4 C55' 84(2)
F5 F4 C55' 58.8(18)
F5' F5 F4 110(2)
F5' F5 C55" 42.5(18)
F4 F5 C55" 86.7(17)
F5' F5 C55' 42.3(19)
F4 F5 C55' 68.2(18)
C55" F5 C55' 38.3(14)
F4 F6 S2 91.7(15)
F4 F6 C55 75(2)
S2 F6 C55 82.7(16)
C55" F4' O10 75.4(18)
F5 F5' C55" 104(3)
F5 F5' C55' 105(3)
C55" F5' C55' 56(2)
C55" F6' C55 74(3)
C55" F6' C55' 55(2)
C55 F6' C55' 36(2)
C55' C55 F6' 74(5)
C55' C55 C55" 51(4)
F6' C55 C55" 48.4(19)
C55' C55 F6 111(5)
F6' C55 F6 128(3)
C55" C55 F6 93(3)
F6' C55" C55' 70(3)
F6' C55" F5' 114(3)
C55' C55" F5' 62(3)
F6' C55" C55 57(2)
C55' C55" C55 33(2)
F5' C55" C55 95(3)
F6' C55" F4' 103(2)
C55' C55" F4' 152(3)
F5' C55" F4' 99(2)
C55 C55" F4' 160(3)
F6' C55" F5 140(3)
C55' C55" F5 72(3)
F5' C55" F5 33.0(14)
C55 C55" F5 95(3)
F4' C55" F5 105(2)
F6' C55" S2 119(3)
C55' C55" S2 113(3)
F5' C55" S2 120(2)
C55 C55" S2 91(2)
F4' C55" S2 94.9(18)
F5 C55" S2 86.8(16)
F6' C55" O10 101(3)
C55' C55" O10 153(4)
F5' C55" O10 140(3)
C55 C55" O10 120(3)
F4' C55" O10 54.1(15)
F5 C55" O10 119(2)
S2 C55" O10 48.0(13)
C55 C55' C55" 97(5)
C55 C55' F5' 155(6)
C55" C55' F5' 61(3)
C55 C55' F6' 70(4)
C55" C55' F6' 55(2)
F5' C55' F6' 103(3)
C55 C55' F5 132(5)
C55" C55' F5 70(3)
F5' C55' F5 32.6(16)
F6' C55' F5 124(3)
C55 C55' F4 84(5)
C55" C55' F4 96(3)
F5' C55' F4 86(2)
F6' C55' F4 136(3)
F5 C55' F4 53.0(14)

loop_
_geom_bond_atom_site_label_1
_geom_bond_atom_site_label_2
_geom_bond_distance
Pd1 C30 1.954(7)
Pd1 C1 1.965(7)
Pd1 O4 2.085(5)
Pd1 O3 2.086(5)
N1 C30 1.352(8)
N1 C31 1.377(8)
N1 C37 1.460(9)
N2 C30 1.329(8)
N2 C36 1.397(8)
N2 C29 1.494(10)
N3 C1 1.338(9)
N3 C18 1.405(10)
N3 C2 1.449(10)
N4 C1 1.326(9)
N4 C23 1.398(9)
N4 C24 1.477(11)
O1 C43 1.413(9)
O1 C52 1.438(12)
O2 C4 1.371(8)
O2 C17 1.415(14)
O3 H1O3 0.8537
O3 H2O3 0.8514
O4 H1O4 0.8636
O4 H2O4 0.8458
C2 C3 1.525(10)
C2 H2A 0.9700
C2 H2B 0.9700
C3 C8 1.353(9)
C3 C4 1.379(10)
C4 C5 1.396(11)
C5 C6 1.401(11)
C5 C9 1.516(12)
C6 C7 1.388(11)
C6 H6 0.9300
C7 C8 1.379(10)
C7 C13 1.532(11)
C8 H8 0.9300
C9 C11 1.472(14)
C9 C12 1.533(15)
C9 C10 1.534(17)
C10 H10A 0.9600
C10 H10B 0.9600
C10 H10C 0.9600
C11 H11A 0.9600
C11 H11B 0.9600
C11 H11C 0.9600
C12 H12A 0.9600
C12 H12B 0.9600
C12 H12C 0.9600
C13 C14 1.488(16)
C13 C16 1.490(14)
C13 C15 1.559(17)
C14 H14A 0.9600
C14 H14B 0.9600
C14 H14C 0.9600
C15 H15A 0.9600
C15 H15B 0.9600
C15 H15C 0.9600
C16 H16A 0.9600
C16 H16B 0.9600
C16 H16C 0.9600
C17 H17A 0.9600
C17 H17B 0.9600
C17 H17C 0.9600
C18 C23 1.367(11)
C18 C19 1.368(11)
C19 C20 1.316(16)
C19 H19 0.9300
C20 C21 1.388(17)
C20 H20 0.9300
C21 C22 1.414(16)
C21 H21 0.9300
C22 C23 1.373(11)
C22 H22 0.9300
C24 C29 1.348(13)
C24 C25 1.439(12)
C25 C26 1.541(16)
C25 H25A 0.9700
C25 H25B 0.9700
C26 C27 1.357(16)
C26 H26A 0.9700
C26 H26B 0.9700
C27 C28 1.448(14)
C27 H27A 0.9700
C27 H27B 0.9700
C28 C29 1.408(12)
C28 H28A 0.9700
C28 H28B 0.9700
C31 C32 1.364(10)
C31 C36 1.377(10)
C32 C33 1.358(12)
C32 H32 0.9300
C33 C34 1.396(13)
C33 H33 0.9300
C34 C35 1.420(12)
C34 H34 0.9300
C35 C36 1.388(10)
C35 H35 0.9300
C37 C38 1.558(10)
C37 H37A 0.9700
C37 H37B 0.9700
C38 C43 1.352(10)
C38 C39 1.375(10)
C39 C40 1.360(10)
C39 H39 0.9300
C40 C41 1.372(10)
C40 C48 1.531(11)
C41 C42 1.414(11)
C41 H41 0.9300
C42 C43 1.395(11)
C42 C44 1.533(11)
C44 C47 1.477(16)
C44 C45 1.513(15)
C44 C46 1.633(17)
C45 H45A 0.9600
C45 H45B 0.9600
C45 H45C 0.9600
C46 H46A 0.9600
C46 H46B 0.9600
C46 H46C 0.9600
C47 H47A 0.9600
C47 H47B 0.9600
C47 H47C 0.9600
C48 C49 1.484(14)
C48 C50 1.505(14)
C48 C51 1.542(12)
C49 H49A 0.9600
C49 H49B 0.9600
C49 H49C 0.9600
C50 H50A 0.9600
C50 H50B 0.9600
C50 H50C 0.9600
C51 H51A 0.9600
C51 H51B 0.9600
C51 H51C 0.9600
C52 H52A 0.9600
C52 H52B 0.9600
C52 H52C 0.9600
C53 Cl1 1.57(2)
C53 Cl2 1.74(3)
C53 H53A 0.9700
C53 H53B 0.9700
C54 F1 1.215(13)
C54 F3 1.332(17)
C54 F2 1.333(13)
C54 S1 1.761(15)
S1 O5 1.361(9)
S1 O6 1.372(11)
S1 O7 1.420(6)
S2 O9 1.266(17)
S2 O8 1.409(13)
S2 O10 1.48(3)
S2 F6 1.71(2)
S2 C55" 1.78(3)
O9 O10 1.75(3)
O10 F4' 1.55(3)
O10 C55" 1.85(4)
F4 F6 1.40(3)
F4 F5 1.64(3)
F4 C55' 1.90(4)
F5 F5' 0.98(2)
F5 C55" 1.74(4)
F5 C55' 1.75(5)
F6 C55 1.82(5)
F4' C55" 1.48(3)
F5' C55" 1.21(3)
F5' C55' 1.22(4)
F6' C55" 1.15(3)
F6' C55 1.29(4)
F6' C55' 1.31(4)
C55 C55' 0.81(5)
C55 C55" 1.47(5)
C55" C55' 1.15(4)
